data_1504906
loop_
_publ_author_name
'Zhu, Di'
'Lu, Min'
'Chua, Pei Juan'
'Tan, Bin'
'Wang, Fei'
'Yang, Xinhao'
'Zhong, Guofu'

_publ_section_title
;
 A highly stereoselective organocatalytic tandem aminoxylation/aza-Michael
 reaction for the synthesis of tetrahydro-1,2-oxazines.
;
_journal_issue 20
_journal_name_full 'Organic letters'
_journal_page_first 4585
_journal_page_last 4588
_journal_paper_doi 10.1021/ol801864c
_journal_volume 10
_journal_year 2008
_chemical_absolute_configuration unk
_chemical_formula_moiety 'C24 H27 N5 O9'
_chemical_formula_sum 'C24 H27 N5 O9'
_chemical_formula_weight 529.51
_chemical_name_systematic
;

 ?

;
_space_group_IT_number 1
_symmetry_cell_setting triclinic
_symmetry_space_group_name_Hall 'P 1'
_symmetry_space_group_name_H-M 'P 1'
_atom_sites_solution_hydrogens geom
_atom_sites_solution_primary direct
_atom_sites_solution_secondary difmap
_audit_creation_method SHELXL-97
_cell_angle_alpha 82.573(2)
_cell_angle_beta 86.637(2)
_cell_angle_gamma 82.618(2)
_cell_formula_units_Z 4
_cell_length_a 10.8521(4)
_cell_length_b 11.1482(4)
_cell_length_c 21.2318(7)
_cell_measurement_reflns_used 5261
_cell_measurement_temperature 173(2)
_cell_measurement_theta_max 0.00
_cell_measurement_theta_min 0.00
_cell_volume 2523.68(16)
_computing_cell_refinement 'Bruker SMART'
_computing_data_collection 'Bruker SMART'
_computing_data_reduction 'Bruker SAINT'
_computing_molecular_graphics 'Bruker SHELXTL'
_computing_publication_material 'Bruker SHELXTL'
_computing_structure_refinement 'SHELXL-97 (Sheldrick, 1997)'
_computing_structure_solution 'SHELXS-97 (Sheldrick, 1990)'
_diffrn_ambient_temperature 173(2)
_diffrn_measured_fraction_theta_full 0.995
_diffrn_measured_fraction_theta_max 0.995
_diffrn_measurement_device_type 'CCD area detector'
_diffrn_measurement_method 'phi and omega scans'
_diffrn_radiation_monochromator graphite
_diffrn_radiation_source 'fine-focus sealed tube'
_diffrn_radiation_type MoK\a
_diffrn_radiation_wavelength 0.71073
_diffrn_reflns_av_R_equivalents 0.0497
_diffrn_reflns_av_sigmaI/netI 0.0719
_diffrn_reflns_limit_h_max 15
_diffrn_reflns_limit_h_min -15
_diffrn_reflns_limit_k_max 15
_diffrn_reflns_limit_k_min -15
_diffrn_reflns_limit_l_max 30
_diffrn_reflns_limit_l_min -30
_diffrn_reflns_number 61482
_diffrn_reflns_theta_full 30.65
_diffrn_reflns_theta_max 30.65
_diffrn_reflns_theta_min 0.97
_exptl_absorpt_coefficient_mu 0.108
_exptl_absorpt_correction_T_max 0.9839
_exptl_absorpt_correction_T_min 0.9631
_exptl_absorpt_correction_type multi-scan
_exptl_absorpt_process_details sadabs
_exptl_crystal_colour yellow
_exptl_crystal_density_diffrn 1.394
_exptl_crystal_density_method 'not measured'
_exptl_crystal_description block
_exptl_crystal_F_000 1112
_exptl_crystal_size_max 0.35
_exptl_crystal_size_mid 0.30
_exptl_crystal_size_min 0.15
_refine_diff_density_max 0.859
_refine_diff_density_min -0.344
_refine_diff_density_rms 0.087
_refine_ls_abs_structure_details 'Flack H D (1983), Acta Cryst. A39, 876-881'
_refine_ls_abs_structure_Flack -10(10)
_refine_ls_extinction_method none
_refine_ls_goodness_of_fit_ref 0.990
_refine_ls_hydrogen_treatment constr
_refine_ls_matrix_type fullcycle
_refine_ls_number_parameters 1455
_refine_ls_number_reflns 15499
_refine_ls_number_restraints 283
_refine_ls_restrained_S_all 0.983
_refine_ls_R_factor_all 0.1157
_refine_ls_R_factor_gt 0.0574
_refine_ls_shift/su_max 0.000
_refine_ls_shift/su_mean 0.000
_refine_ls_structure_factor_coef Fsqd
_refine_ls_weighting_details 'calc w=1/[\s^2^(Fo^2^)+(0.1106P)^2^+0.0000P] where P=(Fo^2^+2Fc^2^)/3'
_refine_ls_weighting_scheme calc
_refine_ls_wR_factor_gt 0.1425
_refine_ls_wR_factor_ref 0.1874
_reflns_number_gt 9177
_reflns_number_total 15499
_reflns_threshold_expression >2sigma(I)
_cod_data_source_file ol801864c_si_002.cif
_cod_data_source_block zgf35
_cod_depositor_comments
;
The following automatic conversions were performed:

'_symmetry_cell_setting' value 'Triclinic' changed to 'triclinic'
according to /home/saulius/struct/CIF-dictionaries/cif_core.dic
dictionary named 'cif_core.dic' version 2.4.1 from 2010-06-29.

Automatic conversion script
Id: cif_fix_values 1715 2011-07-08 13:25:40Z adriana 
;
_cod_original_cell_volume 2523.68(15)
_cod_original_sg_symbol_H-M P1
_cod_database_code 1504906

loop_
_symmetry_equiv_pos_as_xyz
'x, y, z'

loop_
_atom_site_label
_atom_site_type_symbol
_atom_site_fract_x
_atom_site_fract_y
_atom_site_fract_z
_atom_site_U_iso_or_equiv
_atom_site_adp_type
_atom_site_occupancy
_atom_site_symmetry_multiplicity
_atom_site_calc_flag
_atom_site_refinement_flags
_atom_site_disorder_assembly
_atom_site_disorder_group
C1 C 0.4367(4) 1.1109(4) 1.0444(2) 0.0384(9) Uani 1 1 d . . .
H1 H 0.4636 1.0572 1.0808 0.046 Uiso 1 1 calc R . .
C2 C 0.4647(5) 1.2302(4) 1.0359(2) 0.0443(10) Uani 1 1 d . . .
H2 H 0.5113 1.2573 1.0667 0.053 Uiso 1 1 calc R . .
C3 C 0.4262(5) 1.3100(4) 0.9837(2) 0.0471(11) Uani 1 1 d . . .
H3 H 0.4470 1.3910 0.9781 0.057 Uiso 1 1 calc R . .
C4 C 0.3570(5) 1.2710(4) 0.9398(2) 0.0482(11) Uani 1 1 d . . .
H4 H 0.3278 1.3261 0.9043 0.058 Uiso 1 1 calc R . .
C5 C 0.3297(4) 1.1512(4) 0.9469(2) 0.0409(10) Uani 1 1 d . . .
H5 H 0.2838 1.1243 0.9158 0.049 Uiso 1 1 calc R . .
C6 C 0.3695(4) 1.0705(3) 0.99962(19) 0.0312(8) Uani 1 1 d . . .
C7 C 0.3416(4) 0.8711(3) 0.9604(2) 0.0322(8) Uani 1 1 d . . .
H7 H 0.3128 0.9194 0.9198 0.039 Uiso 1 1 calc R . .
C8 C 0.4790(4) 0.8180(4) 0.9493(2) 0.0407(10) Uani 1 1 d . . .
H8 H 0.5224 0.8145 0.9899 0.049 Uiso 1 1 calc R . .
C9 C 0.5491(5) 0.8995(4) 0.8958(3) 0.0547(13) Uani 1 1 d . . .
C10 C 0.7422(7) 0.9178(7) 0.8442(4) 0.088(2) Uani 1 1 d U . .
H10A H 0.7140 1.0064 0.8385 0.105 Uiso 1 1 calc R . .
H10B H 0.8307 0.9062 0.8552 0.105 Uiso 1 1 calc R . .
C11 C 0.7309(7) 0.8693(8) 0.7859(3) 0.083(2) Uani 1 1 d . . .
H11A H 0.7492 0.7803 0.7927 0.124 Uiso 1 1 calc R . .
H11B H 0.7898 0.9026 0.7536 0.124 Uiso 1 1 calc R . .
H11C H 0.6460 0.8918 0.7714 0.124 Uiso 1 1 calc R . .
C12 C 0.4923(4) 0.6928(4) 0.9305(2) 0.0455(11) Uani 1 1 d . A .
C13 C 0.508(3) 0.5804(17) 0.8379(13) 0.072(3) Uani 0.286(11) 1 d PDU A 1
H13A H 0.4354 0.5699 0.8141 0.086 Uiso 0.286(11) 1 calc PRD A 1
H13B H 0.5217 0.5090 0.8708 0.086 Uiso 0.286(11) 1 calc PRD A 1
C14 C 0.622(3) 0.5789(19) 0.7921(10) 0.081(3) Uani 0.286(11) 1 d PDU A 1
H14A H 0.6074 0.6450 0.7571 0.121 Uiso 0.286(11) 1 calc PR A 1
H14B H 0.6363 0.5005 0.7749 0.121 Uiso 0.286(11) 1 calc PRD A 1
H14C H 0.6949 0.5902 0.8147 0.121 Uiso 0.286(11) 1 calc PR A 1
C13A C 0.4934(14) 0.5665(7) 0.8508(5) 0.072(3) Uani 0.714(11) 1 d PD A 2
H13C H 0.4243 0.5206 0.8685 0.086 Uiso 0.714(11) 1 calc PR A 2
H13D H 0.5730 0.5206 0.8654 0.086 Uiso 0.714(11) 1 calc PR A 2
C14A C 0.4933(11) 0.5871(8) 0.7791(4) 0.081(3) Uani 0.714(11) 1 d PD A 2
H14D H 0.5594 0.6364 0.7627 0.121 Uiso 0.714(11) 1 calc PR A 2
H14E H 0.4127 0.6299 0.7657 0.121 Uiso 0.714(11) 1 calc PR A 2
H14F H 0.5077 0.5084 0.7623 0.121 Uiso 0.714(11) 1 calc PR A 2
C15 C 0.2497(4) 0.7777(3) 0.98142(19) 0.0310(8) Uani 1 1 d . . .
H15A H 0.1638 0.8185 0.9759 0.037 Uiso 1 1 calc R . .
H15B H 0.2635 0.7122 0.9535 0.037 Uiso 1 1 calc R . .
C16 C 0.2624(4) 0.7206(3) 1.0505(2) 0.0330(8) Uani 1 1 d . . .
H16A H 0.1870 0.6816 1.0649 0.040 Uiso 1 1 calc R . .
H16B H 0.3346 0.6564 1.0531 0.040 Uiso 1 1 calc R . .
C17 C 0.2797(3) 0.8144(3) 1.09421(19) 0.0285(8) Uani 1 1 d . . .
H17 H 0.3087 0.7692 1.1355 0.034 Uiso 1 1 calc R . .
C18 C 0.1692(3) 0.9031(3) 1.10857(18) 0.0276(7) Uani 1 1 d . . .
H18 H 0.1812 0.9848 1.1121 0.033 Uiso 1 1 calc R . .
C19 C -0.1486(3) 0.9458(3) 1.14450(17) 0.0245(7) Uani 1 1 d . . .
C20 C -0.1819(3) 0.8264(3) 1.14613(18) 0.0277(8) Uani 1 1 d . . .
H20 H -0.1208 0.7627 1.1350 0.033 Uiso 1 1 calc R . .
C21 C -0.3012(4) 0.8008(3) 1.16355(18) 0.0284(8) Uani 1 1 d . . .
H21 H -0.3220 0.7202 1.1652 0.034 Uiso 1 1 calc R . .
C22 C -0.3907(3) 0.8952(3) 1.17870(18) 0.0265(7) Uani 1 1 d . . .
C23 C -0.3650(3) 1.0123(3) 1.17550(17) 0.0268(7) Uani 1 1 d . . .
H23 H -0.4281 1.0752 1.1854 0.032 Uiso 1 1 calc R . .
C24 C -0.2450(4) 1.0387(3) 1.15748(17) 0.0258(7) Uani 1 1 d . . .
C25 C 0.7805(5) 0.2428(4) 0.9757(2) 0.0458(11) Uani 1 1 d . . .
H25 H 0.7094 0.3023 0.9746 0.055 Uiso 1 1 calc R . .
C26 C 0.7661(6) 0.1217(5) 0.9738(3) 0.0629(15) Uani 1 1 d . . .
H26 H 0.6853 0.0990 0.9712 0.076 Uiso 1 1 calc R . .
C27 C 0.8681(8) 0.0338(4) 0.9756(3) 0.0677(18) Uani 1 1 d . . .
H27 H 0.8581 -0.0494 0.9748 0.081 Uiso 1 1 calc R . .
C28 C 0.9826(8) 0.0682(5) 0.9785(3) 0.0710(19) Uani 1 1 d . . .
H28 H 1.0531 0.0082 0.9783 0.085 Uiso 1 1 calc R . .
C29 C 1.0001(6) 0.1874(4) 0.9817(3) 0.0546(13) Uani 1 1 d . . .
H29 H 1.0812 0.2084 0.9856 0.066 Uiso 1 1 calc R . .
C30 C 0.8966(4) 0.2774(3) 0.97909(19) 0.0346(9) Uani 1 1 d . . .
C31 C 1.0150(4) 0.4581(4) 0.9484(2) 0.0405(10) Uani 1 1 d . . .
H31 H 1.0936 0.4002 0.9502 0.049 Uiso 1 1 calc R . .
C32 C 0.9839(5) 0.4954(5) 0.8776(2) 0.0487(11) Uani 1 1 d . . .
H32 H 0.8987 0.5415 0.8746 0.058 Uiso 1 1 calc R . .
C33 C 0.9903(6) 0.3789(6) 0.8455(3) 0.0641(15) Uani 1 1 d . B .
C34 C 0.8728(15) 0.2560(9) 0.7960(7) 0.097(4) Uani 0.74(3) 1 d PDU B 1
H34A H 0.9027 0.1821 0.8246 0.116 Uiso 0.74(3) 1 calc PR B 1
H34B H 0.9209 0.2565 0.7549 0.116 Uiso 0.74(3) 1 calc PR B 1
C35 C 0.7345(16) 0.2648(14) 0.7870(10) 0.098(5) Uani 0.74(3) 1 d PDU B 1
H35A H 0.6894 0.2706 0.8280 0.147 Uiso 0.74(3) 1 calc PR B 1
H35B H 0.7161 0.1921 0.7696 0.147 Uiso 0.74(3) 1 calc PR B 1
H35C H 0.7085 0.3375 0.7574 0.147 Uiso 0.74(3) 1 calc PR B 1
C34A C 0.870(6) 0.2388(13) 0.818(3) 0.105(8) Uani 0.26(3) 1 d PDU B 2
H34C H 0.8365 0.1978 0.8586 0.126 Uiso 0.26(3) 1 calc PR B 2
H34D H 0.9540 0.1967 0.8092 0.126 Uiso 0.26(3) 1 calc PR B 2
C35A C 0.786(6) 0.229(5) 0.765(2) 0.102(10) Uani 0.26(3) 1 d PDU B 2
H35D H 0.7010 0.2218 0.7821 0.153 Uiso 0.26(3) 1 calc PR B 2
H35E H 0.8168 0.1570 0.7438 0.153 Uiso 0.26(3) 1 calc PR B 2
H35F H 0.7851 0.3023 0.7336 0.153 Uiso 0.26(3) 1 calc PR B 2
C36 C 1.0792(6) 0.5724(6) 0.8434(3) 0.0678(16) Uani 1 1 d . C .
C37 C 1.0896(18) 0.7689(13) 0.7751(6) 0.079(4) Uani 0.62(3) 1 d PDU C 1
H37A H 1.0317 0.8175 0.7446 0.095 Uiso 0.62(3) 1 calc PR C 1
H37B H 1.1595 0.7262 0.7513 0.095 Uiso 0.62(3) 1 calc PR C 1
C38 C 1.136(2) 0.848(2) 0.8188(6) 0.085(5) Uani 0.62(3) 1 d PDU C 1
H38A H 1.0689 0.8721 0.8492 0.127 Uiso 0.62(3) 1 calc PR C 1
H38B H 1.1630 0.9206 0.7937 0.127 Uiso 0.62(3) 1 calc PR C 1
H38C H 1.2062 0.8020 0.8419 0.127 Uiso 0.62(3) 1 calc PR C 1
C37A C 1.1249(18) 0.7610(18) 0.8004(14) 0.089(7) Uani 0.38(3) 1 d PDU C 2
H37C H 1.1524 0.7531 0.7556 0.107 Uiso 0.38(3) 1 calc PR C 2
H37D H 1.1973 0.7333 0.8271 0.107 Uiso 0.38(3) 1 calc PR C 2
C38A C 1.081(3) 0.894(2) 0.8068(17) 0.098(8) Uani 0.38(3) 1 d PDU C 2
H38D H 1.0058 0.9200 0.7825 0.148 Uiso 0.38(3) 1 calc PR C 2
H38E H 1.1461 0.9438 0.7904 0.148 Uiso 0.38(3) 1 calc PR C 2
H38F H 1.0612 0.9031 0.8517 0.148 Uiso 0.38(3) 1 calc PR C 2
C39 C 1.0334(5) 0.5667(5) 0.9831(2) 0.0485(12) Uani 1 1 d . . .
H39A H 1.0723 0.5359 1.0241 0.058 Uiso 1 1 calc R . .
H39B H 1.0909 0.6172 0.9571 0.058 Uiso 1 1 calc R . .
C40 C 0.9119(5) 0.6453(4) 0.9957(2) 0.0470(12) Uani 1 1 d . . .
H40A H 0.8844 0.6942 0.9556 0.056 Uiso 1 1 calc R . .
H40B H 0.9248 0.7023 1.0262 0.056 Uiso 1 1 calc R . .
C41 C 0.8115(4) 0.5671(3) 1.0228(2) 0.0345(9) Uani 1 1 d . . .
H41 H 0.7304 0.6207 1.0246 0.041 Uiso 1 1 calc R . .
C42 C 0.8335(4) 0.4998(3) 1.08750(19) 0.0304(8) Uani 1 1 d . . .
H42 H 0.7896 0.4323 1.1018 0.037 Uiso 1 1 calc R . .
C43 C 1.0051(3) 0.4761(3) 1.22261(18) 0.0257(7) Uani 1 1 d . . .
C44 C 1.0796(3) 0.5740(3) 1.20799(18) 0.0276(8) Uani 1 1 d . . .
H44 H 1.0710 0.6239 1.1683 0.033 Uiso 1 1 calc R . .
C45 C 1.1619(3) 0.5978(3) 1.2489(2) 0.0308(8) Uani 1 1 d . . .
H45 H 1.2087 0.6645 1.2383 0.037 Uiso 1 1 calc R . .
C46 C 1.1777(4) 0.5229(3) 1.3073(2) 0.0341(8) Uani 1 1 d . . .
C47 C 1.1130(4) 0.4254(3) 1.3227(2) 0.0323(8) Uani 1 1 d . . .
H47 H 1.1268 0.3737 1.3615 0.039 Uiso 1 1 calc R . .
C48 C 1.0269(4) 0.4021(3) 1.28140(19) 0.0289(8) Uani 1 1 d . . .
C49 C -0.0301(4) 0.7310(4) 0.4677(2) 0.0403(10) Uani 1 1 d . . .
H49 H 0.0456 0.6807 0.4606 0.048 Uiso 1 1 calc R . .
C50 C -0.1418(5) 0.6812(4) 0.4770(3) 0.0526(12) Uani 1 1 d . . .
H50 H -0.1413 0.5958 0.4775 0.063 Uiso 1 1 calc R . .
C51 C -0.2524(5) 0.7528(5) 0.4853(3) 0.0545(13) Uani 1 1 d . . .
H51 H -0.3280 0.7174 0.4913 0.065 Uiso 1 1 calc R . .
C52 C -0.2532(5) 0.8774(5) 0.4849(3) 0.0545(13) Uani 1 1 d . . .
H52 H -0.3298 0.9274 0.4906 0.065 Uiso 1 1 calc R . .
C53 C -0.1435(4) 0.9292(4) 0.4762(2) 0.0407(10) Uani 1 1 d . . .
H53 H -0.1449 1.0148 0.4752 0.049 Uiso 1 1 calc R . .
C54 C -0.0307(4) 0.8557(3) 0.46900(19) 0.0314(8) Uani 1 1 d . . .
C55 C 0.1139(4) 0.9602(3) 0.51996(18) 0.0308(8) Uani 1 1 d . . .
H55 H 0.0430 1.0195 0.5331 0.037 Uiso 1 1 calc R . .
C56 C 0.1370(4) 0.8556(3) 0.5765(2) 0.0365(9) Uani 1 1 d . . .
H56 H 0.1798 0.7809 0.5594 0.044 Uiso 1 1 calc R . .
C57 C 0.0144(5) 0.8260(4) 0.6100(2) 0.0419(10) Uani 1 1 d . . .
C58 C -0.0971(6) 0.6648(5) 0.6560(3) 0.0654(16) Uani 1 1 d . . .
H58A H -0.1676 0.6959 0.6284 0.078 Uiso 1 1 calc R . .
H58B H -0.1151 0.6965 0.6974 0.078 Uiso 1 1 calc R . .
C59 C -0.0826(8) 0.5312(6) 0.6653(4) 0.095(3) Uani 1 1 d . . .
H59A H -0.0692 0.5004 0.6240 0.143 Uiso 1 1 calc R . .
H59B H -0.1579 0.5030 0.6869 0.143 Uiso 1 1 calc R . .
H59C H -0.0109 0.5009 0.6914 0.143 Uiso 1 1 calc R . .
C60 C 0.2174(4) 0.8912(4) 0.6246(2) 0.0404(10) Uani 1 1 d . . .
C61 C 0.4242(5) 0.8722(5) 0.6600(3) 0.0551(13) Uani 1 1 d . . .
H61A H 0.4067 0.8391 0.7047 0.066 Uiso 1 1 calc R . .
H61B H 0.4193 0.9620 0.6573 0.066 Uiso 1 1 calc R . .
C62 C 0.5494(5) 0.8200(5) 0.6377(3) 0.0617(14) Uani 1 1 d . . .
H62A H 0.5535 0.7311 0.6413 0.093 Uiso 1 1 calc R . .
H62B H 0.6125 0.8419 0.6639 0.093 Uiso 1 1 calc R . .
H62C H 0.5650 0.8525 0.5933 0.093 Uiso 1 1 calc R . .
C63 C 0.2255(4) 1.0318(3) 0.4992(2) 0.0355(9) Uani 1 1 d . . .
H63A H 0.1972 1.1051 0.4697 0.043 Uiso 1 1 calc R . .
H63B H 0.2573 1.0592 0.5370 0.043 Uiso 1 1 calc R . .
C64 C 0.3303(4) 0.9554(4) 0.4666(2) 0.0358(9) Uani 1 1 d . . .
H64A H 0.3730 0.8940 0.4986 0.043 Uiso 1 1 calc R . .
H64B H 0.3918 1.0085 0.4465 0.043 Uiso 1 1 calc R . .
C65 C 0.2805(4) 0.8913(4) 0.4162(2) 0.0329(9) Uani 1 1 d . . .
H65 H 0.3491 0.8298 0.4028 0.040 Uiso 1 1 calc R . .
C66 C 0.2385(4) 0.9728(4) 0.35727(19) 0.0314(8) Uani 1 1 d . . .
H66 H 0.1737 0.9530 0.3338 0.038 Uiso 1 1 calc R . .
C67 C 0.3174(3) 1.2212(3) 0.25374(19) 0.0269(7) Uani 1 1 d . . .
C68 C 0.4160(4) 1.2539(3) 0.2857(2) 0.0301(8) Uani 1 1 d . . .
H68 H 0.4340 1.2134 0.3269 0.036 Uiso 1 1 calc R . .
C69 C 0.4870(4) 1.3425(3) 0.2591(2) 0.0321(8) Uani 1 1 d . . .
H69 H 0.5546 1.3612 0.2811 0.038 Uiso 1 1 calc R . .
C70 C 0.4584(4) 1.4043(3) 0.19987(19) 0.0302(8) Uani 1 1 d . . .
C71 C 0.3641(4) 1.3782(3) 0.16638(19) 0.0296(8) Uani 1 1 d . . .
H71 H 0.3470 1.4210 0.1256 0.036 Uiso 1 1 calc R . .
C72 C 0.2932(3) 1.2877(3) 0.19315(19) 0.0282(8) Uani 1 1 d . . .
C73 C 0.9122(5) 0.3426(4) 0.4963(3) 0.0510(12) Uani 1 1 d . . .
H73 H 0.8772 0.3844 0.4584 0.061 Uiso 1 1 calc R . .
C74 C 1.0322(6) 0.3593(5) 0.5111(3) 0.0647(16) Uani 1 1 d . . .
H74 H 1.0782 0.4132 0.4837 0.078 Uiso 1 1 calc R . .
C75 C 1.0838(6) 0.2967(6) 0.5660(4) 0.073(2) Uani 1 1 d . . .
H75 H 1.1645 0.3093 0.5769 0.087 Uiso 1 1 calc R . .
C76 C 1.0172(6) 0.2157(5) 0.6049(3) 0.0632(16) Uani 1 1 d . . .
H76 H 1.0547 0.1703 0.6414 0.076 Uiso 1 1 calc R . .
C77 C 0.8995(5) 0.2000(4) 0.5922(3) 0.0527(13) Uani 1 1 d . . .
H77 H 0.8550 0.1455 0.6201 0.063 Uiso 1 1 calc R . .
C78 C 0.8432(5) 0.2645(4) 0.5373(2) 0.0444(11) Uani 1 1 d . . .
C79 C 0.6353(5) 0.2002(4) 0.5696(2) 0.0414(10) Uani 1 1 d . . .
H79 H 0.6775 0.1222 0.5914 0.050 Uiso 1 1 calc R . .
C80 C 0.6042(5) 0.2844(4) 0.6225(2) 0.0433(11) Uani 1 1 d . D .
H80 H 0.6863 0.2935 0.6392 0.052 Uiso 1 1 calc R . .
C81 C 0.5427(6) 0.4141(4) 0.6046(2) 0.0524(13) Uani 1 1 d . D .
C82 C 0.3584(10) 0.5378(8) 0.5701(5) 0.060(3) Uani 0.762(14) 1 d PDU D 1
H82A H 0.3635 0.5865 0.6054 0.072 Uiso 0.762(14) 1 calc PR D 1
H82B H 0.2700 0.5289 0.5651 0.072 Uiso 0.762(14) 1 calc PR D 1
C83 C 0.4154(9) 0.6010(7) 0.5072(4) 0.071(3) Uani 0.762(14) 1 d PDU D 1
H83A H 0.3691 0.6818 0.4965 0.107 Uiso 0.762(14) 1 calc PR D 1
H83B H 0.4102 0.5514 0.4728 0.107 Uiso 0.762(14) 1 calc PR D 1
H83C H 0.5027 0.6094 0.5130 0.107 Uiso 0.762(14) 1 calc PR D 1
C82A C 0.409(3) 0.5443(17) 0.5531(19) 0.061(7) Uani 0.238(14) 1 d PDU D 2
H82C H 0.4648 0.5605 0.5151 0.073 Uiso 0.238(14) 1 calc PR D 2
H82D H 0.4160 0.6038 0.5832 0.073 Uiso 0.238(14) 1 calc PR D 2
C83A C 0.276(2) 0.540(2) 0.5364(15) 0.067(7) Uani 0.238(14) 1 d PDU D 2
H83D H 0.2407 0.6199 0.5164 0.100 Uiso 0.238(14) 1 calc PR D 2
H83E H 0.2263 0.5166 0.5752 0.100 Uiso 0.238(14) 1 calc PR D 2
H83F H 0.2741 0.4792 0.5069 0.100 Uiso 0.238(14) 1 calc PR D 2
C84 C 0.5347(6) 0.2184(4) 0.6776(2) 0.0513(13) Uani 1 1 d D . .
O31 O 0.503(4) 0.309(2) 0.7133(12) 0.0523(18) Uani 0.18(2) 1 d PDU E 1
C85 C 0.448(6) 0.246(4) 0.7700(14) 0.073(8) Uani 0.18(2) 1 d PDU E 1
H85A H 0.4381 0.2992 0.8044 0.088 Uiso 0.18(2) 1 calc PR E 1
H85B H 0.5031 0.1712 0.7845 0.088 Uiso 0.18(2) 1 calc PR E 1
C86 C 0.321(5) 0.213(6) 0.755(3) 0.093(12) Uani 0.18(2) 1 d PDU E 1
H86A H 0.2572 0.2827 0.7605 0.139 Uiso 0.18(2) 1 calc PR E 1
H86B H 0.3010 0.1425 0.7846 0.139 Uiso 0.18(2) 1 calc PR E 1
H86C H 0.3231 0.1943 0.7115 0.139 Uiso 0.18(2) 1 calc PR E 1
O31A O 0.4543(9) 0.2938(5) 0.7094(3) 0.0523(18) Uani 0.82(2) 1 d PD E 2
C85A C 0.3789(12) 0.2416(9) 0.7623(4) 0.067(3) Uani 0.82(2) 1 d PDU E 2
H85C H 0.3501 0.3043 0.7907 0.081 Uiso 0.82(2) 1 calc PR E 2
H85D H 0.4298 0.1738 0.7872 0.081 Uiso 0.82(2) 1 calc PR E 2
C86A C 0.2684(12) 0.1952(11) 0.7385(6) 0.096(4) Uani 0.82(2) 1 d PDU E 2
H86D H 0.2301 0.2559 0.7055 0.145 Uiso 0.82(2) 1 calc PR E 2
H86E H 0.2077 0.1808 0.7738 0.145 Uiso 0.82(2) 1 calc PR E 2
H86F H 0.2954 0.1188 0.7207 0.145 Uiso 0.82(2) 1 calc PR E 2
C87 C 0.5249(5) 0.1637(4) 0.5365(2) 0.0448(11) Uani 1 1 d . . .
H87A H 0.5490 0.0811 0.5239 0.054 Uiso 1 1 calc R . .
H87B H 0.4539 0.1588 0.5678 0.054 Uiso 1 1 calc R . .
C88 C 0.4805(4) 0.2501(3) 0.4770(2) 0.0372(9) Uani 1 1 d . . .
H88A H 0.4388 0.2044 0.4492 0.045 Uiso 1 1 calc R . .
H88B H 0.4192 0.3168 0.4902 0.045 Uiso 1 1 calc R . .
C89 C 0.5894(4) 0.3043(3) 0.43967(19) 0.0321(8) Uani 1 1 d . . .
H89 H 0.5534 0.3764 0.4106 0.039 Uiso 1 1 calc R . .
C90 C 0.6725(4) 0.2247(3) 0.39984(19) 0.0314(8) Uani 1 1 d . . .
H90 H 0.7540 0.2447 0.3884 0.038 Uiso 1 1 calc R . .
C91 C 0.7183(3) -0.0472(3) 0.33336(17) 0.0255(7) Uani 1 1 d . . .
C92 C 0.6008(3) -0.0918(3) 0.34488(19) 0.0275(8) Uani 1 1 d . . .
H92 H 0.5296 -0.0374 0.3548 0.033 Uiso 1 1 calc R . .
C93 C 0.5886(3) -0.2120(3) 0.34193(18) 0.0271(7) Uani 1 1 d . . .
H93 H 0.5094 -0.2403 0.3490 0.033 Uiso 1 1 calc R . .
C94 C 0.6931(4) -0.2921(3) 0.32844(19) 0.0277(8) Uani 1 1 d . . .
C95 C 0.8074(4) -0.2523(3) 0.31395(18) 0.0277(8) Uani 1 1 d . . .
H95 H 0.8776 -0.3079 0.3040 0.033 Uiso 1 1 calc R . .
C96 C 0.8186(3) -0.1297(3) 0.31404(19) 0.0263(7) Uani 1 1 d . . .
N1 N 0.3280(3) 0.9535(3) 1.00974(16) 0.0299(7) Uani 1 1 d . . .
N2 N 0.0602(3) 0.8729(3) 1.11623(15) 0.0272(6) Uani 1 1 d . . .
N3 N -0.0291(3) 0.9661(3) 1.13143(15) 0.0264(6) Uani 1 1 d . . .
H3A H -0.0078 1.0393 1.1326 0.032 Uiso 1 1 calc R . .
N4 N -0.2253(3) 1.1648(3) 1.15234(16) 0.0309(7) Uani 1 1 d . . .
N5 N -0.5156(3) 0.8673(3) 1.20023(16) 0.0314(7) Uani 1 1 d . . .
N6 N 0.9166(3) 0.3976(3) 0.98538(16) 0.0309(7) Uani 1 1 d . . .
N7 N 0.9101(3) 0.5309(3) 1.12408(16) 0.0289(7) Uani 1 1 d . . .
N8 N 0.9209(3) 0.4583(3) 1.18215(15) 0.0293(7) Uani 1 1 d . . .
H8A H 0.8725 0.4006 1.1924 0.035 Uiso 1 1 calc R . .
N9 N 0.9573(3) 0.3008(3) 1.30270(16) 0.0319(7) Uani 1 1 d . . .
N10 N 1.2640(4) 0.5503(4) 1.35172(19) 0.0426(9) Uani 1 1 d . . .
N11 N 0.0799(3) 0.9143(3) 0.46187(16) 0.0303(7) Uani 1 1 d . . .
N12 N 0.2900(3) 1.0683(3) 0.33904(16) 0.0298(7) Uani 1 1 d . . .
N13 N 0.2515(3) 1.1327(3) 0.28176(16) 0.0294(7) Uani 1 1 d . . .
H13 H 0.1853 1.1161 0.2641 0.035 Uiso 1 1 calc R . .
N14 N 0.1979(3) 1.2602(3) 0.15419(18) 0.0352(7) Uani 1 1 d . . .
N15 N 0.5380(3) 1.4945(3) 0.17086(18) 0.0343(8) Uani 1 1 d . . .
N16 N 0.7246(4) 0.2419(3) 0.52043(17) 0.0376(8) Uani 1 1 d . . .
N17 N 0.6392(3) 0.1305(3) 0.38033(15) 0.0281(7) Uani 1 1 d . . .
N18 N 0.7292(3) 0.0693(3) 0.34270(16) 0.0273(7) Uani 1 1 d . . .
H18A H 0.7923 0.1055 0.3252 0.033 Uiso 1 1 calc R . .
N19 N 0.9395(3) -0.0928(3) 0.29562(17) 0.0326(7) Uani 1 1 d . . .
N20 N 0.6819(3) -0.4211(3) 0.33195(17) 0.0350(8) Uani 1 1 d . . .
O1 O 0.4999(5) 0.9830(4) 0.8642(2) 0.0984(18) Uani 1 1 d . . .
O2 O 0.6684(4) 0.8587(4) 0.8965(2) 0.0712(12) Uani 1 1 d . . .
O3 O 0.4767(4) 0.6925(3) 0.87080(17) 0.0548(9) Uani 1 1 d D . .
O4 O 0.5143(4) 0.6020(3) 0.96865(19) 0.0612(10) Uani 1 1 d . . .
O5 O 0.3766(2) 0.8852(2) 1.06703(13) 0.0311(6) Uani 1 1 d . . .
O6 O -0.1193(3) 1.1933(2) 1.14035(15) 0.0358(6) Uani 1 1 d . . .
O7 O -0.3154(3) 1.2426(3) 1.15965(19) 0.0497(8) Uani 1 1 d . . .
O8 O -0.5969(3) 0.9536(3) 1.20775(16) 0.0413(7) Uani 1 1 d . . .
O9 O -0.5331(3) 0.7601(3) 1.21093(15) 0.0380(7) Uani 1 1 d . . .
O10 O 1.0780(5) 0.3073(6) 0.8409(3) 0.1012(17) Uani 1 1 d U . .
O11 O 0.8796(5) 0.3691(4) 0.8254(2) 0.0812(14) Uani 1 1 d D . .
O12 O 1.1892(4) 0.5408(6) 0.8401(3) 0.110(2) Uani 1 1 d . . .
O13 O 1.0243(4) 0.6807(4) 0.8200(2) 0.0837(14) Uani 1 1 d D . .
O14 O 0.8017(3) 0.4780(2) 0.98045(14) 0.0323(6) Uani 1 1 d . . .
O15 O 1.3076(3) 0.6465(3) 1.34088(18) 0.0532(9) Uani 1 1 d . . .
O16 O 1.2868(5) 0.4755(4) 1.3982(2) 0.0827(15) Uani 1 1 d . . .
O17 O 0.9809(3) 0.2400(3) 1.35393(15) 0.0436(7) Uani 1 1 d . . .
O18 O 0.8752(3) 0.2794(2) 1.26895(14) 0.0370(7) Uani 1 1 d . . .
O19 O -0.0711(3) 0.8994(3) 0.62270(18) 0.0564(9) Uani 1 1 d . . .
O20 O 0.0179(3) 0.7063(3) 0.62635(16) 0.0514(8) Uani 1 1 d . . .
O21 O 0.1821(4) 0.9573(3) 0.66434(17) 0.0552(9) Uani 1 1 d . . .
O22 O 0.3336(3) 0.8382(3) 0.61829(16) 0.0469(8) Uani 1 1 d . . .
O23 O 0.1803(3) 0.8261(2) 0.44361(14) 0.0309(6) Uani 1 1 d . . .
O24 O 0.1399(3) 1.1720(3) 0.17405(16) 0.0463(8) Uani 1 1 d . . .
O25 O 0.1741(3) 1.3254(3) 0.10429(16) 0.0519(9) Uani 1 1 d . . .
O26 O 0.5140(3) 1.5488(3) 0.11904(19) 0.0599(10) Uani 1 1 d . . .
O27 O 0.6283(3) 1.5095(3) 0.19977(16) 0.0400(7) Uani 1 1 d . . .
O28 O 0.5925(5) 0.5009(3) 0.6125(3) 0.0844(15) Uani 1 1 d . . .
O29 O 0.4308(4) 0.4186(3) 0.58283(17) 0.0529(9) Uani 1 1 d D . .
O30 O 0.5486(4) 0.1110(3) 0.69131(17) 0.0634(10) Uani 1 1 d . E .
O32 O 0.6657(3) 0.3487(2) 0.48261(14) 0.0356(6) Uani 1 1 d . . .
O33 O 0.5777(3) -0.4518(3) 0.33882(16) 0.0428(7) Uani 1 1 d . . .
O34 O 0.7769(3) -0.4928(3) 0.3288(2) 0.0545(9) Uani 1 1 d . . .
O35 O 1.0270(3) -0.1711(3) 0.28764(19) 0.0516(9) Uani 1 1 d . . .
O36 O 0.9510(3) 0.0171(2) 0.28779(16) 0.0407(7) Uani 1 1 d . . .

loop_
_atom_site_aniso_label
_atom_site_aniso_U_11
_atom_site_aniso_U_22
_atom_site_aniso_U_33
_atom_site_aniso_U_23
_atom_site_aniso_U_13
_atom_site_aniso_U_12
C1 0.037(2) 0.042(2) 0.037(2) -0.0038(17) -0.0006(19) -0.0100(17)
C2 0.048(3) 0.039(2) 0.050(3) -0.0067(18) -0.001(2) -0.0165(19)
C3 0.049(3) 0.037(2) 0.056(3) -0.0022(19) 0.006(2) -0.0156(19)
C4 0.060(3) 0.037(2) 0.045(3) 0.0061(18) 0.003(2) -0.010(2)
C5 0.044(3) 0.044(2) 0.036(2) 0.0021(17) -0.005(2) -0.0144(19)
C6 0.0247(19) 0.0363(19) 0.033(2) -0.0046(15) 0.0031(16) -0.0078(15)
C7 0.030(2) 0.0365(19) 0.030(2) -0.0033(15) -0.0044(17) -0.0057(15)
C8 0.033(2) 0.058(3) 0.029(2) -0.0066(18) 0.0018(18) 0.0012(19)
C9 0.042(3) 0.038(2) 0.089(4) -0.025(2) 0.011(3) -0.0105(19)
C10 0.084(5) 0.101(5) 0.089(5) -0.025(4) 0.032(4) -0.052(4)
C11 0.073(4) 0.113(6) 0.057(4) -0.002(4) 0.019(3) -0.005(4)
C12 0.041(3) 0.036(2) 0.059(3) -0.0035(18) 0.009(2) -0.0067(18)
C13 0.114(7) 0.052(4) 0.058(6) -0.019(4) 0.018(4) -0.043(4)
C14 0.125(8) 0.058(4) 0.065(5) -0.031(4) -0.003(5) -0.009(5)
C13A 0.114(7) 0.052(4) 0.058(6) -0.019(4) 0.018(4) -0.043(4)
C14A 0.125(8) 0.058(4) 0.065(5) -0.031(4) -0.003(5) -0.009(5)
C15 0.0264(19) 0.0318(18) 0.036(2) -0.0083(15) -0.0024(16) -0.0051(14)
C16 0.029(2) 0.0302(18) 0.039(2) -0.0044(15) 0.0022(17) -0.0031(15)
C17 0.0225(18) 0.0316(17) 0.032(2) -0.0011(14) -0.0003(15) -0.0079(14)
C18 0.0243(18) 0.0276(16) 0.033(2) -0.0067(14) 0.0006(15) -0.0078(13)
C19 0.0265(19) 0.0236(15) 0.0240(18) -0.0051(12) -0.0019(15) -0.0032(13)
C20 0.0285(19) 0.0201(15) 0.034(2) -0.0011(13) 0.0019(16) -0.0023(13)
C21 0.032(2) 0.0238(16) 0.032(2) -0.0049(13) 0.0002(16) -0.0092(14)
C22 0.0202(17) 0.0295(17) 0.031(2) -0.0051(13) -0.0009(15) -0.0059(13)
C23 0.028(2) 0.0280(16) 0.0255(19) -0.0066(13) -0.0023(15) -0.0023(14)
C24 0.033(2) 0.0187(14) 0.0264(19) -0.0032(12) -0.0008(15) -0.0058(13)
C25 0.051(3) 0.034(2) 0.054(3) -0.0086(18) 0.006(2) -0.0127(19)
C26 0.078(4) 0.049(3) 0.067(4) -0.020(2) 0.021(3) -0.029(3)
C27 0.126(6) 0.030(2) 0.048(3) -0.014(2) 0.009(3) -0.011(3)
C28 0.113(6) 0.042(3) 0.053(3) -0.014(2) -0.018(3) 0.025(3)
C29 0.062(3) 0.045(2) 0.054(3) -0.010(2) -0.011(3) 0.011(2)
C30 0.041(2) 0.0339(19) 0.028(2) -0.0070(15) 0.0011(17) -0.0002(16)
C31 0.031(2) 0.059(3) 0.032(2) -0.0016(18) -0.0016(18) -0.0132(19)
C32 0.037(3) 0.075(3) 0.033(3) -0.002(2) 0.001(2) -0.011(2)
C33 0.059(4) 0.097(4) 0.037(3) -0.008(3) 0.003(3) -0.014(3)
C34 0.156(9) 0.086(6) 0.056(8) 0.012(5) -0.050(8) -0.044(6)
C35 0.124(10) 0.089(8) 0.095(10) -0.013(7) -0.061(8) -0.037(7)
C34A 0.162(15) 0.101(14) 0.064(16) -0.018(12) -0.033(15) -0.044(13)
C35A 0.15(2) 0.091(18) 0.073(17) -0.001(14) -0.026(17) -0.039(16)
C36 0.060(4) 0.095(4) 0.047(3) 0.012(3) 0.007(3) -0.027(3)
C37 0.105(9) 0.098(8) 0.036(7) 0.008(6) 0.007(7) -0.045(7)
C38 0.100(12) 0.119(13) 0.048(7) 0.005(7) -0.006(7) -0.072(9)
C37A 0.113(14) 0.100(11) 0.043(13) 0.026(10) 0.036(10) -0.026(11)
C38A 0.106(19) 0.112(15) 0.075(15) 0.005(12) 0.024(13) -0.036(13)
C39 0.052(3) 0.061(3) 0.037(3) 0.004(2) -0.004(2) -0.034(2)
C40 0.073(3) 0.037(2) 0.034(2) 0.0030(17) -0.013(2) -0.023(2)
C41 0.043(2) 0.0237(16) 0.038(2) -0.0094(14) -0.0087(18) -0.0010(15)
C42 0.035(2) 0.0234(16) 0.034(2) -0.0090(14) 0.0024(17) -0.0024(14)
C43 0.0241(18) 0.0204(14) 0.032(2) -0.0081(13) 0.0052(15) -0.0003(12)
C44 0.0270(19) 0.0249(16) 0.030(2) -0.0034(13) 0.0064(15) -0.0029(13)
C45 0.0242(19) 0.0286(17) 0.040(2) -0.0074(15) 0.0037(16) -0.0057(14)
C46 0.031(2) 0.0342(19) 0.038(2) -0.0077(15) 0.0019(17) -0.0041(15)
C47 0.029(2) 0.0319(18) 0.035(2) -0.0040(15) 0.0012(17) -0.0001(14)
C48 0.031(2) 0.0220(15) 0.035(2) -0.0064(13) 0.0062(16) -0.0056(13)
C49 0.033(2) 0.0294(19) 0.058(3) -0.0001(17) -0.005(2) -0.0036(16)
C50 0.055(3) 0.040(2) 0.064(3) 0.003(2) -0.003(3) -0.018(2)
C51 0.034(3) 0.072(3) 0.057(3) 0.007(2) -0.002(2) -0.019(2)
C52 0.034(3) 0.075(4) 0.049(3) 0.003(2) 0.005(2) 0.003(2)
C53 0.034(2) 0.041(2) 0.044(3) 0.0017(18) 0.0000(19) 0.0012(17)
C54 0.029(2) 0.0339(18) 0.029(2) 0.0036(14) 0.0050(16) -0.0045(15)
C55 0.037(2) 0.0230(16) 0.030(2) -0.0014(13) 0.0082(17) -0.0018(14)
C56 0.044(2) 0.0287(18) 0.034(2) 0.0016(15) 0.0059(19) -0.0022(16)
C57 0.060(3) 0.033(2) 0.031(2) 0.0010(15) 0.004(2) -0.0081(19)
C58 0.078(4) 0.054(3) 0.062(4) -0.002(2) 0.028(3) -0.021(3)
C59 0.131(7) 0.049(3) 0.107(6) -0.007(3) 0.043(5) -0.036(4)
C60 0.050(3) 0.035(2) 0.033(2) 0.0022(16) 0.001(2) -0.0008(18)
C61 0.062(3) 0.054(3) 0.051(3) -0.011(2) -0.012(3) -0.006(2)
C62 0.053(3) 0.066(3) 0.067(4) -0.015(3) -0.009(3) -0.003(3)
C63 0.048(2) 0.0272(17) 0.034(2) -0.0089(15) 0.0056(18) -0.0118(16)
C64 0.036(2) 0.038(2) 0.035(2) -0.0041(16) 0.0020(18) -0.0115(17)
C65 0.025(2) 0.0323(18) 0.042(2) -0.0078(16) 0.0082(17) -0.0078(14)
C66 0.026(2) 0.0379(19) 0.033(2) -0.0099(15) 0.0053(16) -0.0115(15)
C67 0.0231(19) 0.0273(16) 0.031(2) -0.0079(14) 0.0042(15) -0.0022(13)
C68 0.031(2) 0.0274(17) 0.033(2) -0.0029(14) -0.0026(16) -0.0057(14)
C69 0.027(2) 0.0300(17) 0.040(2) -0.0056(15) -0.0038(17) -0.0059(14)
C70 0.026(2) 0.0289(17) 0.035(2) -0.0019(14) 0.0040(16) -0.0040(14)
C71 0.028(2) 0.0311(17) 0.028(2) -0.0012(14) -0.0005(16) -0.0004(14)
C72 0.0211(18) 0.0306(17) 0.034(2) -0.0072(14) -0.0031(15) -0.0009(13)
C73 0.056(3) 0.048(3) 0.054(3) -0.020(2) -0.013(2) -0.007(2)
C74 0.063(4) 0.059(3) 0.078(4) -0.034(3) -0.003(3) -0.002(3)
C75 0.057(4) 0.075(4) 0.092(5) -0.051(4) -0.037(4) 0.023(3)
C76 0.066(4) 0.049(3) 0.075(4) -0.027(3) -0.031(3) 0.021(3)
C77 0.064(3) 0.038(2) 0.056(3) -0.016(2) -0.021(3) 0.010(2)
C78 0.058(3) 0.0275(19) 0.049(3) -0.0158(17) -0.012(2) 0.0078(18)
C79 0.064(3) 0.0238(17) 0.036(2) -0.0053(15) -0.006(2) 0.0006(18)
C80 0.064(3) 0.0310(19) 0.035(2) -0.0100(16) -0.014(2) 0.0035(19)
C81 0.081(4) 0.036(2) 0.040(3) -0.0143(18) -0.014(3) 0.009(2)
C82 0.052(6) 0.045(4) 0.081(7) -0.025(4) -0.013(5) 0.022(4)
C83 0.093(6) 0.046(4) 0.073(6) -0.003(4) -0.026(5) 0.005(4)
C82A 0.066(15) 0.032(9) 0.084(15) -0.020(10) -0.018(13) 0.015(10)
C83A 0.059(14) 0.053(12) 0.086(16) -0.013(10) -0.021(12) 0.011(10)
C84 0.076(4) 0.044(2) 0.033(3) -0.0112(18) -0.019(2) 0.011(2)
O31 0.074(5) 0.052(2) 0.0317(19) -0.0167(16) 0.001(3) -0.001(3)
C85 0.091(18) 0.078(14) 0.063(14) -0.042(12) -0.008(15) -0.020(15)
C86 0.10(2) 0.12(2) 0.071(19) -0.043(18) 0.016(19) -0.01(2)
O31A 0.074(5) 0.052(2) 0.0317(19) -0.0167(16) 0.001(3) -0.001(3)
C85A 0.086(9) 0.079(5) 0.040(4) -0.028(3) 0.009(5) -0.009(5)
C86A 0.084(8) 0.125(8) 0.095(8) -0.065(6) 0.032(6) -0.034(6)
C87 0.070(3) 0.030(2) 0.037(2) -0.0075(16) -0.001(2) -0.011(2)
C88 0.054(3) 0.0292(18) 0.030(2) -0.0087(15) -0.0025(19) -0.0080(17)
C89 0.046(2) 0.0231(16) 0.028(2) -0.0053(13) -0.0082(18) -0.0054(15)
C90 0.038(2) 0.0272(17) 0.031(2) -0.0047(14) -0.0025(17) -0.0099(15)
C91 0.0282(19) 0.0230(15) 0.0257(19) -0.0026(12) -0.0021(15) -0.0043(13)
C92 0.0220(18) 0.0259(16) 0.035(2) -0.0097(14) 0.0016(16) -0.0007(13)
C93 0.0232(19) 0.0300(17) 0.029(2) -0.0062(14) 0.0003(15) -0.0062(13)
C94 0.031(2) 0.0208(15) 0.033(2) -0.0060(13) -0.0025(16) -0.0033(13)
C95 0.0272(19) 0.0238(16) 0.032(2) -0.0060(13) 0.0017(16) -0.0005(13)
C96 0.0218(18) 0.0260(16) 0.033(2) -0.0045(13) -0.0032(15) -0.0077(13)
N1 0.0294(17) 0.0335(15) 0.0271(17) 0.0023(12) -0.0070(13) -0.0081(13)
N2 0.0237(16) 0.0254(14) 0.0326(18) -0.0034(12) -0.0011(13) -0.0043(11)
N3 0.0254(16) 0.0212(13) 0.0339(18) -0.0073(11) 0.0040(13) -0.0063(11)
N4 0.0354(19) 0.0216(14) 0.0370(19) -0.0082(12) 0.0012(15) -0.0049(12)
N5 0.0237(17) 0.0407(18) 0.0309(18) -0.0032(13) 0.0020(13) -0.0100(13)
N6 0.0247(17) 0.0336(16) 0.0341(18) -0.0055(12) -0.0004(14) -0.0023(12)
N7 0.0345(18) 0.0247(14) 0.0281(17) -0.0055(11) -0.0033(14) -0.0025(12)
N8 0.0338(18) 0.0238(14) 0.0315(18) -0.0026(11) -0.0009(14) -0.0089(12)
N9 0.0378(19) 0.0232(14) 0.0339(19) -0.0018(12) 0.0053(15) -0.0054(13)
N10 0.038(2) 0.052(2) 0.040(2) -0.0072(17) -0.0024(17) -0.0114(17)
N11 0.0330(18) 0.0221(13) 0.0345(18) -0.0025(12) 0.0064(14) -0.0029(12)
N12 0.0320(18) 0.0294(15) 0.0288(17) -0.0040(12) 0.0016(14) -0.0080(12)
N13 0.0253(17) 0.0333(15) 0.0312(18) -0.0061(12) 0.0003(13) -0.0081(12)
N14 0.0271(18) 0.0425(18) 0.037(2) -0.0081(14) -0.0059(15) -0.0030(14)
N15 0.0277(18) 0.0277(15) 0.046(2) 0.0011(14) 0.0010(16) -0.0040(13)
N16 0.053(2) 0.0236(15) 0.037(2) -0.0064(13) -0.0134(17) 0.0000(14)
N17 0.0359(18) 0.0221(13) 0.0264(16) -0.0055(11) -0.0031(14) -0.0010(12)
N18 0.0272(17) 0.0239(14) 0.0320(17) -0.0077(11) 0.0026(13) -0.0049(11)
N19 0.0256(17) 0.0317(16) 0.042(2) -0.0079(13) 0.0030(15) -0.0079(13)
N20 0.040(2) 0.0246(15) 0.040(2) -0.0069(13) 0.0093(16) -0.0083(14)
O1 0.123(4) 0.056(2) 0.094(4) 0.021(2) 0.055(3) 0.015(3)
O2 0.061(3) 0.095(3) 0.066(3) -0.026(2) 0.022(2) -0.037(2)
O3 0.073(2) 0.0373(16) 0.056(2) -0.0109(14) 0.0054(18) -0.0140(16)
O4 0.073(3) 0.0441(19) 0.064(2) -0.0010(16) -0.005(2) -0.0035(17)
O5 0.0260(14) 0.0393(14) 0.0282(15) 0.0022(11) -0.0024(11) -0.0110(11)
O6 0.0332(16) 0.0257(12) 0.0506(18) -0.0092(11) 0.0037(13) -0.0090(11)
O7 0.0371(18) 0.0243(13) 0.086(3) -0.0124(14) 0.0109(17) 0.0022(12)
O8 0.0247(15) 0.0454(16) 0.055(2) -0.0140(14) 0.0058(14) -0.0027(12)
O9 0.0336(16) 0.0356(14) 0.0464(17) 0.0003(12) -0.0025(13) -0.0152(12)
O10 0.092(4) 0.145(5) 0.077(3) -0.063(3) 0.009(3) -0.008(3)
O11 0.104(4) 0.086(3) 0.061(3) 0.004(2) -0.031(2) -0.042(3)
O12 0.050(3) 0.145(5) 0.117(4) 0.053(4) 0.008(3) -0.020(3)
O13 0.093(3) 0.080(3) 0.072(3) 0.007(2) 0.034(3) -0.017(2)
O14 0.0303(15) 0.0312(13) 0.0370(16) -0.0090(11) -0.0082(12) -0.0021(11)
O15 0.045(2) 0.058(2) 0.063(2) -0.0154(17) -0.0055(17) -0.0212(16)
O16 0.103(4) 0.089(3) 0.061(3) 0.022(2) -0.049(3) -0.043(3)
O17 0.053(2) 0.0383(15) 0.0384(17) 0.0068(12) -0.0021(14) -0.0116(13)
O18 0.0448(17) 0.0287(13) 0.0406(17) -0.0056(11) 0.0019(14) -0.0162(12)
O19 0.056(2) 0.0461(18) 0.061(2) -0.0005(15) 0.0227(18) -0.0002(15)
O20 0.065(2) 0.0353(16) 0.051(2) 0.0029(13) 0.0186(17) -0.0109(15)
O21 0.058(2) 0.063(2) 0.044(2) -0.0190(16) -0.0046(17) 0.0094(17)
O22 0.047(2) 0.0468(17) 0.0476(19) -0.0136(14) -0.0060(15) 0.0000(14)
O23 0.0284(14) 0.0225(11) 0.0410(16) -0.0047(10) 0.0096(12) -0.0039(10)
O24 0.0408(18) 0.0503(18) 0.052(2) -0.0026(14) -0.0160(15) -0.0178(14)
O25 0.0439(19) 0.071(2) 0.0406(19) 0.0064(16) -0.0152(15) -0.0130(16)
O26 0.052(2) 0.061(2) 0.062(2) 0.0258(17) -0.0124(18) -0.0179(17)
O27 0.0330(17) 0.0341(14) 0.0540(19) -0.0045(12) 0.0009(14) -0.0107(12)
O28 0.115(4) 0.0343(18) 0.112(4) -0.028(2) -0.047(3) -0.001(2)
O29 0.076(3) 0.0339(15) 0.049(2) -0.0142(13) -0.0198(19) 0.0111(15)
O30 0.098(3) 0.0428(19) 0.046(2) 0.0006(15) -0.007(2) 0.0024(18)
O32 0.0510(18) 0.0187(11) 0.0391(16) -0.0064(10) -0.0131(14) -0.0038(11)
O33 0.0424(18) 0.0290(14) 0.058(2) -0.0055(12) 0.0082(15) -0.0134(12)
O34 0.0442(19) 0.0241(14) 0.094(3) -0.0154(15) 0.0120(18) 0.0021(13)
O35 0.0267(16) 0.0385(16) 0.092(3) -0.0225(16) 0.0089(17) -0.0033(12)
O36 0.0348(16) 0.0287(14) 0.060(2) -0.0086(12) 0.0077(14) -0.0106(11)

loop_
_atom_type_symbol
_atom_type_description
_atom_type_scat_dispersion_real
_atom_type_scat_dispersion_imag
_atom_type_scat_source
C C 0.0033 0.0000 'International Tables Vol C Tables 4.2.6.8 and 6.1.1.4'
H H 0.0000 0.0000 'International Tables Vol C Tables 4.2.6.8 and 6.1.1.4'
N N 0.0061 0.0000 'International Tables Vol C Tables 4.2.6.8 and 6.1.1.4'
O O 0.0106 0.0000 'International Tables Vol C Tables 4.2.6.8 and 6.1.1.4'

loop_
_geom_angle_atom_site_label_1
_geom_angle_atom_site_label_2
_geom_angle_atom_site_label_3
_geom_angle
C6 C1 C2 119.7(4)
C3 C2 C1 121.2(4)
C4 C3 C2 119.2(4)
C3 C4 C5 120.4(4)
C4 C5 C6 120.2(4)
C1 C6 C5 119.2(4)
C1 C6 N1 121.4(3)
C5 C6 N1 119.0(3)
N1 C7 C15 105.2(3)
N1 C7 C8 111.6(3)
C15 C7 C8 116.1(3)
C12 C8 C7 112.8(4)
C12 C8 C9 107.2(4)
C7 C8 C9 112.3(4)
O1 C9 O2 128.3(4)
O1 C9 C8 123.6(4)
O2 C9 C8 108.0(4)
C11 C10 O2 111.7(5)
O4 C12 O3 125.0(4)
O4 C12 C8 122.4(4)
O3 C12 C8 112.6(4)
O3 C13 C14 116.2(18)
O3 C13A C14A 104.7(7)
C16 C15 C7 113.2(3)
C17 C16 C15 112.0(3)
O5 C17 C18 106.9(3)
O5 C17 C16 109.0(3)
C18 C17 C16 117.5(3)
N2 C18 C17 122.3(3)
N3 C19 C24 123.2(3)
N3 C19 C20 119.8(3)
C24 C19 C20 117.0(3)
C21 C20 C19 121.4(3)
C20 C21 C22 118.8(3)
C23 C22 C21 122.2(3)
C23 C22 N5 118.8(3)
C21 C22 N5 119.0(3)
C22 C23 C24 119.1(3)
C23 C24 C19 121.4(3)
C23 C24 N4 116.3(3)
C19 C24 N4 122.3(3)
C30 C25 C26 120.5(5)
C27 C26 C25 120.6(6)
C28 C27 C26 118.9(5)
C27 C28 C29 122.1(6)
C28 C29 C30 119.2(6)
C25 C30 C29 118.7(4)
C25 C30 N6 123.2(3)
C29 C30 N6 117.9(4)
N6 C31 C39 105.8(3)
N6 C31 C32 112.6(3)
C39 C31 C32 113.2(4)
C36 C32 C33 107.7(5)
C36 C32 C31 110.8(4)
C33 C32 C31 108.2(4)
O10 C33 O11 124.5(5)
O10 C33 C32 125.9(5)
O11 C33 C32 109.5(5)
O11 C34 C35 100.9(9)
O11 C34A C35A 111(3)
O12 C36 O13 124.9(4)
O12 C36 C32 124.6(5)
O13 C36 C32 110.5(5)
O13 C37 C38 102.9(9)
O13 C37A C38A 111.9(18)
C40 C39 C31 112.3(4)
C39 C40 C41 110.9(3)
O14 C41 C42 107.5(3)
O14 C41 C40 108.5(3)
C42 C41 C40 115.3(4)
N7 C42 C41 121.6(3)
N8 C43 C48 123.7(3)
N8 C43 C44 120.5(3)
C48 C43 C44 115.8(3)
C45 C44 C43 122.1(3)
C44 C45 C46 119.6(3)
C47 C46 C45 121.0(4)
C47 C46 N10 119.6(3)
C45 C46 N10 119.4(3)
C46 C47 C48 119.6(4)
C47 C48 C43 121.9(3)
C47 C48 N9 116.3(3)
C43 C48 N9 121.8(3)
C50 C49 C54 119.2(4)
C51 C50 C49 121.3(4)
C50 C51 C52 119.5(4)
C53 C52 C51 120.4(5)
C52 C53 C54 120.0(4)
C49 C54 C53 119.6(4)
C49 C54 N11 123.1(3)
C53 C54 N11 117.3(3)
N11 C55 C63 105.3(3)
N11 C55 C56 112.2(3)
C63 C55 C56 115.5(3)
C60 C56 C57 108.3(4)
C60 C56 C55 111.0(3)
C57 C56 C55 110.9(3)
O19 C57 O20 124.4(4)
O19 C57 C56 125.4(3)
O20 C57 C56 110.2(3)
O20 C58 C59 109.2(5)
O21 C60 O22 123.9(4)
O21 C60 C56 125.2(4)
O22 C60 C56 110.9(3)
O22 C61 C62 107.1(4)
C64 C63 C55 112.1(3)
C63 C64 C65 110.9(3)
O23 C65 C66 109.6(3)
O23 C65 C64 109.5(3)
C66 C65 C64 115.2(3)
N12 C66 C65 119.8(4)
N13 C67 C68 119.7(3)
N13 C67 C72 124.3(3)
C68 C67 C72 116.1(3)
C69 C68 C67 122.1(4)
C68 C69 C70 119.0(4)
C71 C70 C69 122.2(3)
C71 C70 N15 119.2(3)
C69 C70 N15 118.4(4)
C70 C71 C72 118.6(3)
C71 C72 C67 122.0(3)
C71 C72 N14 116.2(3)
C67 C72 N14 121.8(3)
C74 C73 C78 120.3(5)
C75 C74 C73 119.7(6)
C74 C75 C76 119.7(6)
C77 C76 C75 121.5(6)
C76 C77 C78 120.1(6)
C73 C78 C77 118.6(5)
C73 C78 N16 120.2(4)
C77 C78 N16 120.9(5)
N16 C79 C87 107.9(4)
N16 C79 C80 114.7(4)
C87 C79 C80 117.4(4)
C84 C80 C81 111.8(4)
C84 C80 C79 109.4(4)
C81 C80 C79 118.9(4)
O28 C81 O29 125.4(4)
O28 C81 C80 121.5(5)
O29 C81 C80 113.0(4)
O29 C82 C83 106.5(7)
O29 C82A C83A 95.8(16)
O30 C84 O31 131.3(14)
O30 C84 O31A 123.1(6)
O31 C84 O31A 25.4(15)
O30 C84 C80 123.7(5)
O31 C84 C80 100.2(14)
O31A C84 C80 113.2(5)
C84 O31 C85 102(2)
O31 C85 C86 110(2)
C84 O31A C85A 118.7(6)
O31A C85A C86A 110.6(7)
C88 C87 C79 115.7(4)
C89 C88 C87 111.3(4)
O32 C89 C90 107.7(3)
O32 C89 C88 109.6(3)
C90 C89 C88 117.7(3)
N17 C90 C89 123.0(4)
N18 C91 C96 123.6(3)
N18 C91 C92 119.5(3)
C96 C91 C92 116.9(3)
C93 C92 C91 121.2(3)
C92 C93 C94 119.4(3)
C95 C94 C93 121.5(3)
C95 C94 N20 119.4(3)
C93 C94 N20 119.1(3)
C94 C95 C96 119.0(3)
C95 C96 C91 121.5(3)
C95 C96 N19 116.3(3)
C91 C96 N19 122.1(3)
C6 N1 O5 110.7(2)
C6 N1 C7 122.3(2)
O5 N1 C7 107.5(2)
C18 N2 N3 113.8(2)
C19 N3 N2 120.6(2)
O6 N4 O7 121.4(3)
O6 N4 C24 119.5(3)
O7 N4 C24 119.1(3)
O9 N5 O8 123.8(3)
O9 N5 C22 118.2(3)
O8 N5 C22 118.0(3)
C30 N6 O14 110.6(2)
C30 N6 C31 122.3(3)
O14 N6 C31 108.7(2)
C42 N7 N8 114.5(3)
C43 N8 N7 120.0(3)
O17 N9 O18 122.4(3)
O17 N9 C48 118.7(3)
O18 N9 C48 118.9(3)
O15 N10 O16 124.2(4)
O15 N10 C46 118.2(3)
O16 N10 C46 117.6(3)
C54 N11 O23 107.3(2)
C54 N11 C55 114.5(2)
O23 N11 C55 108.2(2)
C66 N12 N13 115.6(3)
C67 N13 N12 118.7(3)
O25 N14 O24 122.3(4)
O25 N14 C72 119.5(3)
O24 N14 C72 118.1(3)
O26 N15 O27 123.0(3)
O26 N15 C70 118.9(4)
O27 N15 C70 118.1(3)
C78 N16 O32 109.4(3)
C78 N16 C79 119.9(4)
O32 N16 C79 108.5(3)
C90 N17 N18 114.3(3)
C91 N18 N17 119.2(3)
O35 N19 O36 122.2(3)
O35 N19 C96 119.0(3)
O36 N19 C96 118.8(3)
O33 N20 O34 123.8(3)
O33 N20 C94 117.6(3)
O34 N20 C94 118.6(3)
C9 O2 C10 113.4(4)
C12 O3 C13 122.7(13)
C12 O3 C13A 113.2(5)
C13 O3 C13A 12.9(13)
N1 O5 C17 105.6(2)
C33 O11 C34 114.4(7)
C33 O11 C34A 110(2)
C34 O11 C34A 18.8(19)
C36 O13 C37 122.9(9)
C36 O13 C37A 107.5(10)
C37 O13 C37A 25.7(9)
N6 O14 C41 105.1(2)
C57 O20 C58 115.7(3)
C60 O22 C61 116.3(3)
C65 O23 N11 107.8(2)
C81 O29 C82 117.8(6)
C81 O29 C82A 101.6(11)
C82 O29 C82A 25.8(12)
C89 O32 N16 105.9(2)

loop_
_geom_bond_atom_site_label_1
_geom_bond_atom_site_label_2
_geom_bond_distance
C1 C6 1.385(6)
C1 C2 1.389(6)
C2 C3 1.378(7)
C3 C4 1.376(7)
C4 C5 1.392(6)
C5 C6 1.394(6)
C6 N1 1.420(4)
C7 N1 1.470(4)
C7 C15 1.540(5)
C7 C8 1.549(6)
C8 C12 1.488(6)
C8 C9 1.582(7)
C9 O1 1.163(6)
C9 O2 1.316(5)
C10 C11 1.432(10)
C10 O2 1.466(6)
C12 O4 1.219(5)
C12 O3 1.289(5)
C13 O3 1.502(8)
C13 C14 1.525(19)
C13A O3 1.505(6)
C13A C14A 1.510(13)
C15 C16 1.527(6)
C16 C17 1.521(5)
C17 O5 1.444(3)
C17 C18 1.496(5)
C18 N2 1.267(4)
C19 N3 1.352(4)
C19 C24 1.415(5)
C19 C20 1.420(4)
C20 C21 1.381(5)
C21 C22 1.394(5)
C22 C23 1.362(5)
C22 N5 1.465(4)
C23 C24 1.393(5)
C24 N4 1.439(3)
C25 C30 1.374(6)
C25 C26 1.384(6)
C26 C27 1.380(9)
C27 C28 1.354(10)
C28 C29 1.377(8)
C29 C30 1.406(6)
C30 N6 1.408(4)
C31 N6 1.470(4)
C31 C39 1.536(7)
C31 C32 1.552(6)
C32 C36 1.521(7)
C32 C33 1.535(8)
C33 O10 1.170(6)
C33 O11 1.320(6)
C34 O11 1.489(7)
C34 C35 1.512(15)
C34A O11 1.497(9)
C34A C35A 1.52(2)
C36 O12 1.202(6)
C36 O13 1.324(7)
C37 O13 1.494(7)
C37 C38 1.506(14)
C37A O13 1.505(8)
C37A C38A 1.517(19)
C39 C40 1.518(7)
C40 C41 1.523(6)
C41 O14 1.441(4)
C41 C42 1.494(6)
C42 N7 1.277(4)
C43 N8 1.339(4)
C43 C48 1.419(5)
C43 C44 1.432(5)
C44 C45 1.355(6)
C45 C46 1.408(6)
C46 C47 1.363(5)
C46 N10 1.454(4)
C47 C48 1.389(6)
C48 N9 1.448(3)
C49 C50 1.390(6)
C49 C54 1.393(5)
C50 C51 1.370(7)
C51 C52 1.387(8)
C52 C53 1.381(7)
C53 C54 1.395(6)
C54 N11 1.430(4)
C55 N11 1.478(4)
C55 C63 1.547(5)
C55 C56 1.569(5)
C56 C60 1.503(7)
C56 C57 1.525(6)
C57 O19 1.198(5)
C57 O20 1.330(4)
C58 O20 1.466(5)
C58 C59 1.466(8)
C60 O21 1.206(4)
C60 O22 1.329(5)
C61 O22 1.476(5)
C61 C62 1.484(8)
C63 C64 1.519(6)
C64 C65 1.520(6)
C65 O23 1.439(4)
C65 C66 1.505(6)
C66 N12 1.271(5)
C67 N13 1.348(5)
C67 C68 1.410(5)
C67 C72 1.420(5)
C68 C69 1.374(5)
C69 C70 1.386(6)
C70 C71 1.362(6)
C70 N15 1.463(5)
C71 C72 1.390(5)
C72 N14 1.448(5)
C73 C74 1.398(8)
C73 C78 1.404(7)
C74 C75 1.387(9)
C75 C76 1.388(10)
C76 C77 1.359(8)
C77 C78 1.415(7)
C78 N16 1.418(6)
C79 N16 1.455(6)
C79 C87 1.548(7)
C79 C80 1.550(6)
C80 C84 1.515(8)
C80 C81 1.523(6)
C81 O28 1.201(6)
C81 O29 1.317(7)
C82 O29 1.456(7)
C82 C83 1.559(12)
C82A O29 1.456(16)
C82A C83A 1.523(19)
C84 O30 1.188(6)
C84 O31 1.341(17)
C84 O31A 1.346(7)
O31 C85 1.451(18)
C85 C86 1.53(2)
O31A C85A 1.454(10)
C85A C86A 1.502(11)
C87 C88 1.547(6)
C88 C89 1.529(6)
C89 O32 1.439(5)
C89 C90 1.488(6)
C90 N17 1.277(4)
C91 N18 1.360(4)
C91 C96 1.410(5)
C91 C92 1.424(5)
C92 C93 1.374(5)
C93 C94 1.391(5)
C94 C95 1.375(5)
C94 N20 1.451(4)
C95 C96 1.388(5)
C96 N19 1.442(5)
N1 O5 1.439(4)
N2 N3 1.384(4)
N4 O6 1.236(4)
N4 O7 1.237(4)
N5 O9 1.224(4)
N5 O8 1.239(4)
N6 O14 1.440(4)
N7 N8 1.387(4)
N9 O17 1.227(4)
N9 O18 1.240(4)
N10 O15 1.216(5)
N10 O16 1.223(5)
N11 O23 1.442(4)
N12 N13 1.388(5)
N14 O25 1.226(5)
N14 O24 1.249(5)
N15 O26 1.211(5)
N15 O27 1.226(4)
N16 O32 1.445(4)
N17 N18 1.391(4)
N19 O35 1.224(4)
N19 O36 1.236(4)
N20 O33 1.218(4)
N20 O34 1.225(4)
